data_4320238
loop_
_publ_author_name
'Hui-Hua Song'
'Li-Min Zheng'
'Zheming Wang'
'Chun-Hua Yan'
Xin

_publ_section_title
;
 Zinc Diphosphonates Templated by Organic Amines: Syntheses and
 Characterizations of [NH3(CH2)2NH3]Zn(hedpH2)2.2H2O and
 [NH3(CH2)nNH3]Zn2(hedpH)2.2H2O (n= 4, 5, 6) (hedp =
 1-Hydroxyethylidenediphosphonate)
;
_journal_name_full 'Inorganic Chemistry'
_journal_page_first 5024
_journal_page_last 5029
_journal_paper_doi 10.1021/ic010033v
_journal_volume 40
_journal_year 2001
_chemical_formula_sum 'C8 H28 N2 O16 P4 Zn2'
_chemical_formula_weight 662.94
_chemical_name_systematic
;
  ?
;
_space_group_IT_number 14
_symmetry_cell_setting monoclinic
_symmetry_space_group_name_Hall '-P 2yn'
_symmetry_space_group_name_H-M 'P 1 21/n 1'
_atom_sites_solution_hydrogens difmap
_atom_sites_solution_primary direct
_atom_sites_solution_secondary difmap
_audit_creation_method SHELXL-97
_cell_angle_alpha 90.00
_cell_angle_beta 98.619(5)
_cell_angle_gamma 90.00
_cell_formula_units_Z 2
_cell_length_a 5.4970(3)
_cell_length_b 12.1041(6)
_cell_length_c 16.2814(12)
_cell_measurement_reflns_used 25
_cell_measurement_temperature 293(2)
_cell_measurement_theta_max 15.31
_cell_measurement_theta_min 8.29
_cell_volume 1071.07(11)
_computing_cell_refinement 'Enraf Nonius CAD4'
_computing_data_collection 'Enraf Nonius CAD4'
_computing_data_reduction 'Enraf Nonius MolEN 4.00'
_computing_molecular_graphics 'Siemens SHELXTL (1990)'
_computing_publication_material 'SHELXL-97 (Sheldrick, 1997)'
_computing_structure_refinement 'SHELXL-97 (Sheldrick, 1997)'
_computing_structure_solution 'SHELXS-97 (Sheldrick, 1997)'
_diffrn_ambient_temperature 293(2)
_diffrn_measured_fraction_theta_full 1.000
_diffrn_measured_fraction_theta_max 1.000
_diffrn_measurement_device 'Enraf Nonius CAD4 Mach3'
_diffrn_measurement_method theta/2theta
_diffrn_orient_matrix_type X=UH
_diffrn_orient_matrix_UB_11 0.028548
_diffrn_orient_matrix_UB_12 0.081167
_diffrn_orient_matrix_UB_13 -0.004938
_diffrn_orient_matrix_UB_21 0.018642
_diffrn_orient_matrix_UB_22 -0.009951
_diffrn_orient_matrix_UB_23 -0.059711
_diffrn_orient_matrix_UB_31 -0.180808
_diffrn_orient_matrix_UB_32 0.011767
_diffrn_orient_matrix_UB_33 -0.016410
_diffrn_radiation_monochromator graphite
_diffrn_radiation_source 'fine-focus sealed tube'
_diffrn_radiation_type MoK\a
_diffrn_radiation_wavelength 0.71073
_diffrn_reflns_av_R_equivalents 0.0175
_diffrn_reflns_av_sigmaI/netI 0.0321
_diffrn_reflns_limit_h_max 0
_diffrn_reflns_limit_h_min -7
_diffrn_reflns_limit_k_max 15
_diffrn_reflns_limit_k_min 0
_diffrn_reflns_limit_l_max 21
_diffrn_reflns_limit_l_min -21
_diffrn_reflns_number 2832
_diffrn_reflns_theta_full 27.95
_diffrn_reflns_theta_max 27.95
_diffrn_reflns_theta_min 2.11
_diffrn_standards_decay_% 3.0
_diffrn_standards_interval_time 60
_diffrn_standards_number 3
_exptl_absorpt_coefficient_mu 2.620
_exptl_absorpt_correction_T_max 0.9994
_exptl_absorpt_correction_T_min 0.9473
_exptl_absorpt_correction_type psi-scan
_exptl_absorpt_process_details '(North,Philips & Mathews, 1968)'
_exptl_crystal_colour colourless
_exptl_crystal_density_diffrn 2.056
_exptl_crystal_density_method 'not measured'
_exptl_crystal_description column
_exptl_crystal_F_000 676
_exptl_crystal_size_max 0.40
_exptl_crystal_size_mid 0.11
_exptl_crystal_size_min 0.06
_refine_diff_density_max 0.595
_refine_diff_density_min -0.525
_refine_diff_density_rms 0.151
_refine_ls_extinction_coef 0.0059(10)
_refine_ls_extinction_expression Fc^*^=kFc[1+0.001xFc^2^\l^3^/sin(2\q)]^-1/4^
_refine_ls_extinction_method SHELXL
_refine_ls_goodness_of_fit_ref 1.188
_refine_ls_hydrogen_treatment refall
_refine_ls_matrix_type full
_refine_ls_number_parameters 199
_refine_ls_number_reflns 2573
_refine_ls_number_restraints 0
_refine_ls_restrained_S_all 1.188
_refine_ls_R_factor_all 0.0416
_refine_ls_R_factor_gt 0.0296
_refine_ls_shift/su_max 0.002
_refine_ls_shift/su_mean 0.000
_refine_ls_structure_factor_coef Fsqd
_refine_ls_weighting_details 'calc w=1/[\s^2^(Fo^2^)+(0.0517P)^2^+0.0000P] where P=(Fo^2^+2Fc^2^)/3'
_refine_ls_weighting_scheme calc
_refine_ls_wR_factor_gt 0.0877
_refine_ls_wR_factor_ref 0.0911
_reflns_number_gt 2200
_reflns_number_total 2573
_reflns_threshold_expression >2sigma(I)
_cod_data_source_file ic010033v_2.cif
_cod_data_source_block '[NH3(CH2)4NH3]Zn2(hedpH)2.2H2O_(znbn1)'
_cod_depositor_comments
;
The following automatic conversions were performed:

'_symmetry_cell_setting' value 'Monoclinic' changed to 'monoclinic'
according to the built-in table from CIF Core dictionary named
'cif_core.dic' version 2.4.1 from
2010-06-29.

'_exptl_absorpt_correction_type' value 'psi scan'
changed to 'psi-scan' according to the built-in table from CIF Core
dictionary named 'cif_core.dic' version 2.4.1 from 2010-06-29.

Automatic conversion script
Id: cif_fix_values 1646 2011-03-28 12:23:43Z adriana 
;
_cod_database_code 4320238

loop_
_symmetry_equiv_pos_as_xyz
'x, y, z'
'-x+1/2, y+1/2, -z+1/2'
'-x, -y, -z'
'x-1/2, -y-1/2, z-1/2'

loop_
_atom_site_label
_atom_site_type_symbol
_atom_site_fract_x
_atom_site_fract_y
_atom_site_fract_z
_atom_site_U_iso_or_equiv
_atom_site_adp_type
_atom_site_occupancy
_atom_site_symmetry_multiplicity
_atom_site_calc_flag
_atom_site_refinement_flags
_atom_site_disorder_assembly
_atom_site_disorder_group
Zn1 Zn 0.29152(6) 0.56206(3) 0.421623(18) 0.01397(12) Uani 1 1 d . . .
P1 P 0.79283(12) 0.42101(5) 0.38210(4) 0.01029(16) Uani 1 1 d . . .
P2 P 0.74117(12) 0.66553(5) 0.35514(4) 0.01171(16) Uani 1 1 d . . .
O1 O 0.6510(4) 0.43739(16) 0.45382(12) 0.0162(4) Uani 1 1 d . . .
O1W O 0.2696(5) 0.3572(2) 0.1932(2) 0.0433(7) Uani 1 1 d . . .
H1WB H 0.141(9) 0.320(4) 0.195(3) 0.052 Uiso 1 1 d . . .
H1WA H 0.388(8) 0.302(4) 0.187(3) 0.052 Uiso 1 1 d . . .
O2 O 1.0685(4) 0.43041(15) 0.40059(13) 0.0165(4) Uani 1 1 d . . .
O3 O 0.7194(4) 0.30651(16) 0.34369(12) 0.0190(4) Uani 1 1 d . . .
H3 H 0.790(12) 0.287(6) 0.295(5) 0.13(3) Uiso 1 1 d . . .
O4 O 0.5703(3) 0.67465(15) 0.42013(11) 0.0146(4) Uani 1 1 d . . .
O5 O 1.0129(4) 0.67444(16) 0.38670(13) 0.0197(4) Uani 1 1 d . . .
O6 O 0.6588(4) 0.75222(17) 0.28786(13) 0.0217(5) Uani 1 1 d . . .
O7 O 0.4092(4) 0.52311(17) 0.29642(13) 0.0165(4) Uani 1 1 d . . .
H7 H 0.372(7) 0.469(3) 0.270(2) 0.020 Uiso 1 1 d . . .
N1 N 0.3305(6) 0.2300(2) 0.42610(17) 0.0217(5) Uani 1 1 d . . .
H1A H 0.433(9) 0.241(4) 0.390(3) 0.061(15) Uiso 1 1 d . . .
H1B H 0.220(8) 0.269(4) 0.406(3) 0.040(12) Uiso 1 1 d . . .
H1C H 0.354(9) 0.268(4) 0.482(3) 0.052(13) Uiso 1 1 d . . .
C1 C 0.6759(5) 0.5291(2) 0.30734(16) 0.0117(5) Uani 1 1 d . . .
C2 C 0.7733(6) 0.5227(3) 0.22466(17) 0.0184(6) Uani 1 1 d . . .
H2C H 0.959(7) 0.530(3) 0.236(2) 0.025(9) Uiso 1 1 d . . .
H2B H 0.696(7) 0.581(3) 0.182(2) 0.024(9) Uiso 1 1 d . . .
H2A H 0.725(8) 0.456(3) 0.200(3) 0.035(11) Uiso 1 1 d . . .
C3 C 0.2914(6) 0.1106(3) 0.4406(2) 0.0266(7) Uani 1 1 d . . .
H3A H 0.159(8) 0.102(4) 0.467(3) 0.037(11) Uiso 1 1 d . . .
H3B H 0.264(9) 0.068(4) 0.390(3) 0.053(14) Uiso 1 1 d . . .
C4 C 0.5206(7) 0.0605(2) 0.4886(2) 0.0273(7) Uani 1 1 d . . .
H4B H 0.573(8) 0.106(3) 0.537(3) 0.033(10) Uiso 1 1 d . . .
H4A H 0.677(8) 0.061(3) 0.456(3) 0.041(12) Uiso 1 1 d . . .

loop_
_atom_site_aniso_label
_atom_site_aniso_U_11
_atom_site_aniso_U_22
_atom_site_aniso_U_33
_atom_site_aniso_U_23
_atom_site_aniso_U_13
_atom_site_aniso_U_12
Zn1 0.01280(18) 0.01660(19) 0.01295(17) 0.00058(11) 0.00340(11) -0.00308(12)
P1 0.0114(3) 0.0097(3) 0.0105(3) 0.0001(2) 0.0041(2) -0.0004(2)
P2 0.0111(3) 0.0104(3) 0.0147(3) 0.0024(2) 0.0054(3) 0.0004(2)
O1 0.0192(10) 0.0177(10) 0.0132(9) -0.0004(7) 0.0076(8) -0.0002(8)
O1W 0.0225(13) 0.0393(15) 0.069(2) -0.0307(14) 0.0104(13) -0.0073(12)
O2 0.0111(9) 0.0143(9) 0.0240(10) 0.0037(7) 0.0019(8) 0.0011(7)
O3 0.0291(11) 0.0120(9) 0.0178(9) -0.0037(8) 0.0098(9) -0.0053(8)
O4 0.0149(9) 0.0146(9) 0.0160(9) -0.0016(7) 0.0077(8) -0.0018(7)
O5 0.0125(9) 0.0153(10) 0.0314(11) -0.0022(8) 0.0038(8) -0.0017(8)
O6 0.0272(11) 0.0175(10) 0.0232(10) 0.0108(8) 0.0127(9) 0.0086(9)
O7 0.0078(9) 0.0180(10) 0.0232(10) -0.0032(8) 0.0004(8) -0.0009(8)
N1 0.0263(14) 0.0128(12) 0.0264(14) 0.0018(10) 0.0049(12) 0.0032(10)
C1 0.0074(11) 0.0155(12) 0.0129(11) 0.0007(9) 0.0034(9) -0.0001(10)
C2 0.0223(15) 0.0217(15) 0.0123(12) 0.0009(10) 0.0058(11) 0.0019(12)
C3 0.0255(17) 0.0173(15) 0.0354(17) 0.0025(13) -0.0003(14) -0.0030(13)
C4 0.0314(18) 0.0161(15) 0.0323(17) 0.0028(13) -0.0019(14) -0.0001(13)

loop_
_atom_type_symbol
_atom_type_description
_atom_type_scat_dispersion_real
_atom_type_scat_dispersion_imag
_atom_type_scat_source
C C 0.0033 0.0016 'International Tables Vol C Tables 4.2.6.8 and 6.1.1.4'
H H 0.0000 0.0000 'International Tables Vol C Tables 4.2.6.8 and 6.1.1.4'
N N 0.0061 0.0033 'International Tables Vol C Tables 4.2.6.8 and 6.1.1.4'
O O 0.0106 0.0060 'International Tables Vol C Tables 4.2.6.8 and 6.1.1.4'
P P 0.1023 0.0942 'International Tables Vol C Tables 4.2.6.8 and 6.1.1.4'
Zn Zn 0.2839 1.4301 'International Tables Vol C Tables 4.2.6.8 and 6.1.1.4'

loop_
_geom_angle_atom_site_label_1
_geom_angle_atom_site_label_2
_geom_angle_atom_site_label_3
_geom_angle
_geom_angle_site_symmetry_1
_geom_angle_site_symmetry_3
_geom_angle_publ_flag
O1 Zn1 O2 100.06(8) 3_666 1_455 ?
O1 Zn1 O4 90.29(8) 3_666 . ?
O2 Zn1 O4 164.16(8) 1_455 . ?
O1 Zn1 O5 105.93(8) 3_666 1_455 ?
O2 Zn1 O5 93.85(8) 1_455 1_455 ?
O4 Zn1 O5 94.80(8) . 1_455 ?
O1 Zn1 O7 151.98(8) 3_666 . ?
O2 Zn1 O7 86.05(8) 1_455 . ?
O4 Zn1 O7 79.30(7) . . ?
O5 Zn1 O7 100.86(8) 1_455 . ?
O1 Zn1 O1 77.78(8) 3_666 . ?
O2 Zn1 O1 89.99(7) 1_455 . ?
O4 Zn1 O1 80.44(7) . . ?
O5 Zn1 O1 174.07(7) 1_455 . ?
O7 Zn1 O1 74.88(7) . . ?
O2 P1 O1 117.14(12) . . ?
O2 P1 O3 110.01(12) . . ?
O1 P1 O3 107.22(11) . . ?
O2 P1 C1 108.71(11) . . ?
O1 P1 C1 104.41(11) . . ?
O3 P1 C1 109.02(12) . . ?
O5 P2 O4 116.18(12) . . ?
O5 P2 O6 111.41(12) . . ?
O4 P2 O6 107.46(11) . . ?
O5 P2 C1 109.19(12) . . ?
O4 P2 C1 104.96(11) . . ?
O6 P2 C1 107.10(12) . . ?
P1 O1 Zn1 139.52(13) . 3_666 ?
P1 O1 Zn1 113.81(10) . . ?
Zn1 O1 Zn1 102.22(8) 3_666 . ?
H1WB O1W H1WA 103(4) . . ?
P1 O2 Zn1 131.68(12) . 1_655 ?
P1 O3 H3 116(4) . . ?
P2 O4 Zn1 120.00(11) . . ?
P2 O5 Zn1 134.65(12) . 1_655 ?
C1 O7 Zn1 107.27(15) . . ?
C1 O7 H7 107(3) . . ?
Zn1 O7 H7 125(3) . . ?
C3 N1 H1A 112(3) . . ?
C3 N1 H1B 122(3) . . ?
H1A N1 H1B 100(4) . . ?
C3 N1 H1C 108(3) . . ?
H1A N1 H1C 122(4) . . ?
H1B N1 H1C 95(4) . . ?
O7 C1 C2 111.8(2) . . ?
O7 C1 P1 107.00(17) . . ?
C2 C1 P1 114.54(19) . . ?
O7 C1 P2 103.06(17) . . ?
C2 C1 P2 110.33(19) . . ?
P1 C1 P2 109.44(13) . . ?
C1 C2 H2C 108(2) . . ?
C1 C2 H2B 113(2) . . ?
H2C C2 H2B 111(3) . . ?
C1 C2 H2A 108(3) . . ?
H2C C2 H2A 112(3) . . ?
H2B C2 H2A 104(3) . . ?
N1 C3 C4 110.2(3) . . ?
N1 C3 H3A 109(3) . . ?
C4 C3 H3A 112(3) . . ?
N1 C3 H3B 113(3) . . ?
C4 C3 H3B 104(3) . . ?
H3A C3 H3B 108(4) . . ?
C3 C4 C4 111.5(4) . 3_656 ?
C3 C4 H4B 109(2) . . ?
C4 C4 H4B 112(2) 3_656 . ?
C3 C4 H4A 114(2) . . ?
C4 C4 H4A 106(2) 3_656 . ?
H4B C4 H4A 103(3) . . ?

loop_
_geom_bond_atom_site_label_1
_geom_bond_atom_site_label_2
_geom_bond_distance
_geom_bond_site_symmetry_2
_geom_bond_publ_flag
Zn1 O1 2.0051(19) 3_666 ?
Zn1 O2 2.0083(19) 1_455 ?
Zn1 O4 2.0535(18) . ?
Zn1 O5 2.064(2) 1_455 ?
Zn1 O7 2.278(2) . ?
Zn1 O1 2.479(2) . ?
P1 O2 1.505(2) . ?
P1 O1 1.5112(19) . ?
P1 O3 1.549(2) . ?
P1 C1 1.836(3) . ?
P2 O5 1.509(2) . ?
P2 O4 1.5206(18) . ?
P2 O6 1.535(2) . ?
P2 C1 1.838(3) . ?
O1 Zn1 2.0051(19) 3_666 ?
O1W H1WB 0.84(5) . ?
O1W H1WA 0.95(5) . ?
O2 Zn1 2.0083(19) 1_655 ?
O3 H3 0.96(7) . ?
O5 Zn1 2.064(2) 1_655 ?
O7 C1 1.452(3) . ?
O7 H7 0.79(4) . ?
N1 C3 1.485(4) . ?
N1 H1A 0.88(5) . ?
N1 H1B 0.80(5) . ?
N1 H1C 1.00(5) . ?
C1 C2 1.523(4) . ?
C2 H2C 1.01(4) . ?
C2 H2B 1.04(4) . ?
C2 H2A 0.92(4) . ?
C3 C4 1.507(5) . ?
C3 H3A 0.90(4) . ?
C3 H3B 0.96(5) . ?
C4 C4 1.535(6) 3_656 ?
C4 H4B 0.97(4) . ?
C4 H4A 1.07(4) . ?

loop_
_geom_hbond_atom_site_label_D
_geom_hbond_atom_site_label_H
_geom_hbond_atom_site_label_A
_geom_hbond_distance_DH
_geom_hbond_distance_HA
_geom_hbond_distance_DA
_geom_hbond_angle_DHA
_geom_hbond_site_symmetry_A
O7 H7 O1W 0.79(4) 1.88(4) 2.657(3) 171(4) .
O3 H3 O6 0.96(7) 1.48(7) 2.428(3) 168(7) 2_645
N1 H1A O3 0.88(5) 2.01(5) 2.844(3) 157(4) .
N1 H1B O2 0.80(5) 2.12(5) 2.820(3) 147(4) 1_455
N1 H1C O4 1.00(5) 1.74(5) 2.736(3) 173(4) 3_666
O1W H1WB O6 0.84(5) 1.90(5) 2.734(3) 172(5) 2_545
